data_7706043
loop_
_publ_author_name
'Schrage, Briana R.'
'Frisinger, Baylee R.'
'Schmidtke Sobeck, Sarah J.'
'Ziegler, Christopher J.'

_publ_section_title
;
 Lipophilic Re(CO)<sub>3</sub>pyca complexes for Mid-IR imaging
 applications.
;
_journal_issue 3
_journal_name_full 'Dalton transactions (Cambridge, England : 2003)'
_journal_page_first 1069
_journal_page_last 1075
_journal_paper_doi 10.1039/d0dt03743e
_journal_volume 50
_journal_year 2021
_chemical_formula_sum 'C14 H16 Cl N2 O3 Re'
_chemical_formula_weight 481.94
_space_group_crystal_system monoclinic
_space_group_IT_number 14
_space_group_name_Hall '-P 2ybc'
_space_group_name_H-M_alt 'P 1 21/c 1'
_atom_sites_solution_hydrogens geom
_audit_creation_method SHELXL-2016/6
_audit_update_record
;
2020-10-22 deposited with the CCDC.	2020-12-10 downloaded from the CCDC.
;
_cell_angle_alpha 90
_cell_angle_beta 92.96(2)
_cell_angle_gamma 90
_cell_formula_units_Z 4
_cell_length_a 12.987(15)
_cell_length_b 9.232(11)
_cell_length_c 13.131(16)
_cell_measurement_reflns_used 8506
_cell_measurement_temperature 100(2)
_cell_measurement_theta_max 28.46
_cell_measurement_theta_min 2.72
_cell_volume 1572(3)
_computing_cell_refinement 'Bruker SAINT'
_computing_data_collection 'Bruker APEX2'
_computing_data_reduction 'Bruker SAINT'
_computing_molecular_graphics 'Bruker SHELXTL'
_computing_publication_material 'Bruker SHELXTL'
_computing_structure_refinement 'SHELXL-2016/6 (Sheldrick, 2016)'
_computing_structure_solution 'SHELXT 2014/5 (Sheldrick, 2014)'
_diffrn_ambient_temperature 100(2)
_diffrn_measured_fraction_theta_full 0.999
_diffrn_measured_fraction_theta_max 0.980
_diffrn_measurement_device_type 'Bruker APEX-II CCD'
_diffrn_measurement_method '\f and \w scans'
_diffrn_radiation_type MoK\a
_diffrn_radiation_wavelength 0.71073
_diffrn_reflns_av_R_equivalents 0.0491
_diffrn_reflns_av_unetI/netI 0.0495
_diffrn_reflns_Laue_measured_fraction_full 0.999
_diffrn_reflns_Laue_measured_fraction_max 0.980
_diffrn_reflns_limit_h_max 15
_diffrn_reflns_limit_h_min -17
_diffrn_reflns_limit_k_max 12
_diffrn_reflns_limit_k_min -12
_diffrn_reflns_limit_l_max 16
_diffrn_reflns_limit_l_min -17
_diffrn_reflns_number 14201
_diffrn_reflns_point_group_measured_fraction_full 0.999
_diffrn_reflns_point_group_measured_fraction_max 0.980
_diffrn_reflns_theta_full 25.242
_diffrn_reflns_theta_max 28.398
_diffrn_reflns_theta_min 1.570
_exptl_absorpt_coefficient_mu 7.909
_exptl_absorpt_correction_T_max 0.7457
_exptl_absorpt_correction_T_min 0.4777
_exptl_absorpt_correction_type multi-scan
_exptl_absorpt_process_details SADABS
_exptl_crystal_colour yellow
_exptl_crystal_density_diffrn 2.036
_exptl_crystal_density_meas ?
_exptl_crystal_density_method 'not measured'
_exptl_crystal_description plate
_exptl_crystal_F_000 920
_exptl_crystal_size_max 0.387
_exptl_crystal_size_mid 0.162
_exptl_crystal_size_min 0.102
_refine_diff_density_max 2.252
_refine_diff_density_min -1.699
_refine_diff_density_rms 0.199
_refine_ls_extinction_method none
_refine_ls_goodness_of_fit_ref 1.036
_refine_ls_hydrogen_treatment constr
_refine_ls_matrix_type full
_refine_ls_number_parameters 191
_refine_ls_number_reflns 3877
_refine_ls_number_restraints 0
_refine_ls_restrained_S_all 1.036
_refine_ls_R_factor_all 0.0426
_refine_ls_R_factor_gt 0.0322
_refine_ls_shift/su_max 0.001
_refine_ls_shift/su_mean 0.000
_refine_ls_structure_factor_coef Fsqd
_refine_ls_weighting_details 'w=1/[\s^2^(Fo^2^)+(0.0402P)^2^] where P=(Fo^2^+2Fc^2^)/3'
_refine_ls_weighting_scheme calc
_refine_ls_wR_factor_gt 0.0752
_refine_ls_wR_factor_ref 0.0797
_reflns_Friedel_coverage 0.000
_reflns_number_gt 3177
_reflns_number_total 3877
_reflns_threshold_expression 'I > 2\s(I)'
_cod_data_source_file d0dt03743e2.cif
_cod_data_source_block 1a
_cod_depositor_comments
;
The following automatic conversions were performed:

data item '_exptl_crystal_density_meas' value 'not measured' was
changed to '?' -- the value is perceived as not measured.

Automatic conversion script
Id: cif_fix_values 7556 2019-12-06 15:28:31Z antanas 

 Adding full bibliography for 7706043--7706049.cif.
;
_cod_original_sg_symbol_H-M 'P 21/c'
_cod_database_code 7706043
_shelx_shelxl_version_number 2016/6
_shelx_space_group_comment
; 
The symmetry employed for this shelxl refinement is uniquely defined 
by the following loop, which should always be used as a source of 
symmetry information in preference to the above space-group names. 
They are only intended as comments. 
;
_shelx_estimated_absorpt_t_min 0.150
_shelx_estimated_absorpt_t_max 0.499

loop_
_space_group_symop_operation_xyz
'x, y, z'
'-x, y+1/2, -z+1/2'
'-x, -y, -z'
'x, -y-1/2, z-1/2'

loop_
_atom_site_label
_atom_site_type_symbol
_atom_site_fract_x
_atom_site_fract_y
_atom_site_fract_z
_atom_site_U_iso_or_equiv
_atom_site_adp_type
_atom_site_occupancy
_atom_site_site_symmetry_order
_atom_site_calc_flag
_atom_site_refinement_flags_posn
_atom_site_refinement_flags_adp
_atom_site_refinement_flags_occupancy
_atom_site_disorder_assembly
_atom_site_disorder_group
C1 C 0.6941(4) 1.0407(5) 0.5561(3) 0.0187(10) Uani 1 1 d . . . . .
C2 C 0.7873(4) 0.8573(5) 0.6858(4) 0.0209(11) Uani 1 1 d . . . . .
C3 C 0.8435(4) 0.8612(5) 0.4896(4) 0.0218(11) Uani 1 1 d . . . . .
C4 C 0.4962(4) 0.8650(5) 0.6411(3) 0.0182(10) Uani 1 1 d . . . . .
H4 H 0.508334 0.964088 0.637450 0.022 Uiso 1 1 calc R U . . .
C5 C 0.4021(4) 0.8170(5) 0.6744(4) 0.0232(11) Uani 1 1 d . . . . .
H5 H 0.352702 0.883034 0.693789 0.028 Uiso 1 1 calc R U . . .
C6 C 0.3828(4) 0.6679(5) 0.6784(4) 0.0208(11) Uani 1 1 d . . . . .
H6 H 0.320418 0.633512 0.700480 0.025 Uiso 1 1 calc R U . . .
C7 C 0.4581(4) 0.5725(5) 0.6490(3) 0.0188(10) Uani 1 1 d . . . . .
H7 H 0.447043 0.472960 0.649751 0.023 Uiso 1 1 calc R U . . .
C8 C 0.5500(4) 0.6290(5) 0.6184(3) 0.0177(10) Uani 1 1 d . . . . .
C9 C 0.6341(4) 0.5367(5) 0.5877(3) 0.0182(10) Uani 1 1 d . . . . .
H9 H 0.627938 0.436380 0.588774 0.022 Uiso 1 1 calc R U . . .
C10 C 0.8018(4) 0.5048(5) 0.5268(3) 0.0199(10) Uani 1 1 d . . . . .
H10A H 0.818311 0.530059 0.457827 0.024 Uiso 1 1 calc R U . . .
H10B H 0.780211 0.404211 0.526982 0.024 Uiso 1 1 calc R U . . .
C11 C 0.8973(4) 0.5236(6) 0.5981(4) 0.0259(11) Uani 1 1 d . . . . .
H11A H 0.918269 0.624386 0.595574 0.031 Uiso 1 1 calc R U . . .
H11B H 0.952508 0.466427 0.571450 0.031 Uiso 1 1 calc R U . . .
C12 C 0.8878(4) 0.4819(6) 0.7113(4) 0.0271(12) Uani 1 1 d . . . . .
H12A H 0.947379 0.519027 0.750627 0.033 Uiso 1 1 calc R U . . .
H12B H 0.827047 0.528184 0.736335 0.033 Uiso 1 1 calc R U . . .
C13 C 0.8804(5) 0.3217(6) 0.7285(4) 0.0299(13) Uani 1 1 d . . . . .
H13A H 0.936900 0.273985 0.696372 0.036 Uiso 1 1 calc R U . . .
H13B H 0.816481 0.286268 0.696133 0.036 Uiso 1 1 calc R U . . .
C14 C 0.8842(4) 0.2810(6) 0.8444(4) 0.0290(12) Uani 1 1 d . . . . .
H14A H 0.943456 0.324999 0.878352 0.043 Uiso 1 1 calc R U . . .
H14B H 0.888497 0.177638 0.851625 0.043 Uiso 1 1 calc R U . . .
H14C H 0.822798 0.315287 0.874281 0.043 Uiso 1 1 calc R U . . .
Cl1 Cl 0.62392(10) 0.79794(13) 0.38303(9) 0.0208(3) Uani 1 1 d . . . . .
N1 N 0.5697(3) 0.7734(4) 0.6142(3) 0.0172(8) Uani 1 1 d . . . . .
N2 N 0.7169(3) 0.5975(4) 0.5592(3) 0.0151(8) Uani 1 1 d . . . . .
O1 O 0.6794(3) 1.1645(4) 0.5607(3) 0.0251(8) Uani 1 1 d . . . . .
O2 O 0.9216(3) 0.8734(4) 0.4515(3) 0.0301(9) Uani 1 1 d . . . . .
O3 O 0.8338(3) 0.8774(4) 0.7630(3) 0.0294(9) Uani 1 1 d . . . . .
Re1 Re 0.71593(2) 0.83393(2) 0.55425(2) 0.01560(8) Uani 1 1 d . . . . .

loop_
_atom_site_aniso_label
_atom_site_aniso_U_11
_atom_site_aniso_U_22
_atom_site_aniso_U_33
_atom_site_aniso_U_23
_atom_site_aniso_U_13
_atom_site_aniso_U_12
C1 0.024(3) 0.017(3) 0.015(2) 0.0014(18) -0.0035(19) -0.005(2)
C2 0.026(3) 0.012(2) 0.025(3) 0.0048(19) 0.003(2) -0.001(2)
C3 0.032(3) 0.013(2) 0.019(2) 0.0007(18) -0.006(2) 0.000(2)
C4 0.025(3) 0.016(2) 0.013(2) -0.0001(18) -0.0043(19) -0.002(2)
C5 0.027(3) 0.023(3) 0.020(2) -0.008(2) -0.002(2) 0.000(2)
C6 0.023(3) 0.021(3) 0.018(2) 0.0048(19) -0.0026(19) -0.005(2)
C7 0.024(3) 0.012(2) 0.020(2) -0.0005(18) -0.004(2) -0.005(2)
C8 0.025(3) 0.012(2) 0.015(2) 0.0003(17) -0.0028(19) 0.000(2)
C9 0.031(3) 0.009(2) 0.014(2) 0.0008(17) -0.005(2) 0.001(2)
C10 0.029(3) 0.014(2) 0.017(2) -0.0026(19) 0.0049(19) 0.003(2)
C11 0.024(3) 0.024(3) 0.030(3) 0.006(2) 0.005(2) 0.004(2)
C12 0.035(3) 0.022(3) 0.024(3) 0.002(2) 0.001(2) 0.005(2)
C13 0.031(3) 0.024(3) 0.035(3) 0.001(2) 0.001(2) 0.002(2)
C14 0.028(3) 0.025(3) 0.035(3) 0.008(2) -0.001(2) 0.001(2)
Cl1 0.0317(7) 0.0139(6) 0.0164(5) -0.0005(4) -0.0037(5) 0.0003(5)
N1 0.024(2) 0.0115(19) 0.0154(19) 0.0016(15) -0.0012(16) -0.0002(17)
N2 0.026(2) 0.0073(19) 0.0122(19) 0.0000(14) -0.0035(16) 0.0006(16)
O1 0.034(2) 0.0134(19) 0.028(2) -0.0028(14) 0.0012(16) -0.0029(16)
O2 0.029(2) 0.031(2) 0.030(2) 0.0095(17) 0.0038(17) -0.0017(17)
O3 0.035(2) 0.031(2) 0.0215(19) -0.0042(16) -0.0048(17) -0.0093(18)
Re1 0.02190(13) 0.00998(11) 0.01469(11) 0.00027(7) -0.00124(7) -0.00170(7)

loop_
_atom_type_symbol
_atom_type_description
_atom_type_scat_dispersion_real
_atom_type_scat_dispersion_imag
_atom_type_scat_source
C C 0.0033 0.0016 'International Tables Vol C Tables 4.2.6.8 and 6.1.1.4'
H H 0.0000 0.0000 'International Tables Vol C Tables 4.2.6.8 and 6.1.1.4'
Cl Cl 0.1484 0.1585 'International Tables Vol C Tables 4.2.6.8 and 6.1.1.4'
N N 0.0061 0.0033 'International Tables Vol C Tables 4.2.6.8 and 6.1.1.4'
O O 0.0106 0.0060 'International Tables Vol C Tables 4.2.6.8 and 6.1.1.4'
Re Re -1.0185 7.2310 'International Tables Vol C Tables 4.2.6.8 and 6.1.1.4'

loop_
_geom_angle_atom_site_label_1
_geom_angle_atom_site_label_2
_geom_angle_atom_site_label_3
_geom_angle
_geom_angle_site_symmetry_1
_geom_angle_site_symmetry_3
_geom_angle_publ_flag
O1 C1 Re1 177.5(4) . . ?
O3 C2 Re1 176.2(4) . . ?
O2 C3 Re1 177.9(4) . . ?
N1 C4 C5 122.2(5) . . ?
N1 C4 H4 118.9 . . ?
C5 C4 H4 118.9 . . ?
C4 C5 C6 119.1(5) . . ?
C4 C5 H5 120.4 . . ?
C6 C5 H5 120.4 . . ?
C7 C6 C5 118.9(5) . . ?
C7 C6 H6 120.5 . . ?
C5 C6 H6 120.5 . . ?
C8 C7 C6 118.3(5) . . ?
C8 C7 H7 120.9 . . ?
C6 C7 H7 120.9 . . ?
N1 C8 C7 123.3(5) . . ?
N1 C8 C9 114.7(4) . . ?
C7 C8 C9 122.0(4) . . ?
N2 C9 C8 118.4(4) . . ?
N2 C9 H9 120.8 . . ?
C8 C9 H9 120.8 . . ?
N2 C10 C11 110.7(4) . . ?
N2 C10 H10A 109.5 . . ?
C11 C10 H10A 109.5 . . ?
N2 C10 H10B 109.5 . . ?
C11 C10 H10B 109.5 . . ?
H10A C10 H10B 108.1 . . ?
C10 C11 C12 117.3(5) . . ?
C10 C11 H11A 108.0 . . ?
C12 C11 H11A 108.0 . . ?
C10 C11 H11B 108.0 . . ?
C12 C11 H11B 108.0 . . ?
H11A C11 H11B 107.2 . . ?
C13 C12 C11 113.5(4) . . ?
C13 C12 H12A 108.9 . . ?
C11 C12 H12A 108.9 . . ?
C13 C12 H12B 108.9 . . ?
C11 C12 H12B 108.9 . . ?
H12A C12 H12B 107.7 . . ?
C12 C13 C14 112.6(5) . . ?
C12 C13 H13A 109.1 . . ?
C14 C13 H13A 109.1 . . ?
C12 C13 H13B 109.1 . . ?
C14 C13 H13B 109.1 . . ?
H13A C13 H13B 107.8 . . ?
C13 C14 H14A 109.5 . . ?
C13 C14 H14B 109.5 . . ?
H14A C14 H14B 109.5 . . ?
C13 C14 H14C 109.5 . . ?
H14A C14 H14C 109.5 . . ?
H14B C14 H14C 109.5 . . ?
C4 N1 C8 118.1(4) . . ?
C4 N1 Re1 125.8(3) . . ?
C8 N1 Re1 115.9(3) . . ?
C9 N2 C10 118.7(4) . . ?
C9 N2 Re1 116.2(3) . . ?
C10 N2 Re1 125.0(3) . . ?
C3 Re1 C2 89.7(2) . . ?
C3 Re1 C1 90.4(2) . . ?
C2 Re1 C1 86.69(19) . . ?
C3 Re1 N1 171.43(17) . . ?
C2 Re1 N1 95.3(2) . . ?
C1 Re1 N1 96.78(18) . . ?
C3 Re1 N2 98.09(17) . . ?
C2 Re1 N2 94.80(16) . . ?
C1 Re1 N2 171.39(18) . . ?
N1 Re1 N2 74.65(15) . . ?
C3 Re1 Cl1 90.18(17) . . ?
C2 Re1 Cl1 178.80(14) . . ?
C1 Re1 Cl1 94.50(13) . . ?
N1 Re1 Cl1 84.61(13) . . ?
N2 Re1 Cl1 84.03(9) . . ?

loop_
_geom_bond_atom_site_label_1
_geom_bond_atom_site_label_2
_geom_bond_distance
_geom_bond_site_symmetry_2
_geom_bond_publ_flag
C1 O1 1.161(6) . ?
C1 Re1 1.930(6) . ?
C2 O3 1.167(6) . ?
C2 Re1 1.930(6) . ?
C3 O2 1.159(7) . ?
C3 Re1 1.917(6) . ?
C4 N1 1.336(6) . ?
C4 C5 1.391(8) . ?
C4 H4 0.9300 . ?
C5 C6 1.400(7) . ?
C5 H5 0.9300 . ?
C6 C7 1.387(7) . ?
C6 H6 0.9300 . ?
C7 C8 1.381(7) . ?
C7 H7 0.9300 . ?
C8 N1 1.359(6) . ?
C8 C9 1.458(7) . ?
C9 N2 1.286(6) . ?
C9 H9 0.9300 . ?
C10 N2 1.476(6) . ?
C10 C11 1.526(7) . ?
C10 H10A 0.9700 . ?
C10 H10B 0.9700 . ?
C11 C12 1.546(7) . ?
C11 H11A 0.9700 . ?
C11 H11B 0.9700 . ?
C12 C13 1.500(7) . ?
C12 H12A 0.9700 . ?
C12 H12B 0.9700 . ?
C13 C14 1.567(8) . ?
C13 H13A 0.9700 . ?
C13 H13B 0.9700 . ?
C14 H14A 0.9600 . ?
C14 H14B 0.9600 . ?
C14 H14C 0.9600 . ?
Cl1 Re1 2.513(3) . ?
N1 Re1 2.166(5) . ?
N2 Re1 2.184(5) . ?
